data_1528585
loop_
_publ_author_name
'Horyn, R.'
'Lukaszewicz, K.'

_publ_section_title
;
 Refinement of the Crystal Structure of Ca Cs2 O4
;
_journal_name_full
;
Bulletin de l'Academie Polonaise des Sciences, Serie des Sciences Chimiques
;
_journal_page_first 499
_journal_page_last 504
_journal_volume 14
_journal_year 1966
_chemical_formula_sum 'Ca O4 Sc2'
_chemical_name_systematic 'Ca Sc2 O4'
_space_group_IT_number 62
_symmetry_space_group_name_Hall '-P 2c 2n'
_symmetry_space_group_name_H-M 'P n a m'
_cell_angle_alpha 90
_cell_angle_beta 90
_cell_angle_gamma 90
_cell_formula_units_Z 4
_cell_length_a 9.453
_cell_length_b 11.123
_cell_length_c 3.141
_cell_volume 330.263
_citation_journal_id_ASTM BAPCAQ
_cod_data_source_file Horyn_BAPCAQ_1966_347.cif
_cod_data_source_block Ca1O4Sc2
_cod_original_cell_volume 330.2627
_cod_original_sg_symbol_Hall '-P 2ac 2n (-x,z,y)'
_cod_original_formula_sum 'Ca1 O4 Sc2'
_cod_database_code 1528585

loop_
_symmetry_equiv_pos_as_xyz
x,y,z
-x+1/2,y+1/2,-z
x+1/2,-y+1/2,-z+1/2
-x,-y,z+1/2
-x,-y,-z
x-1/2,-y-1/2,z
-x-1/2,y-1/2,z-1/2
x,y,-z-1/2

loop_
_atom_site_label
_atom_site_type_symbol
_atom_site_fract_x
_atom_site_fract_y
_atom_site_fract_z
_atom_site_occupancy
_atom_site_U_iso_or_equiv
Sc2 Sc+3 0.4323 0.612 0.25 1 0.0
O3 O-2 0.5175 0.7852 0.25 1 0.0
O4 O-2 0.4217 0.4228 0.25 1 0.0
Sc1 Sc+3 0.4191 0.1067 0.25 1 0.0
O1 O-2 0.2061 0.1702 0.25 1 0.0
O2 O-2 0.1208 0.4767 0.25 1 0.0
Ca1 Ca+2 0.7556 0.6527 0.25 1 0.0
